data_1573415
loop_
_publ_author_name
'Jankins, Tanner C.'
'Rubel, Camille Z.'
'Ho, Hang Chi'
'Martin-Montero, Raul'
'Engle, Keary M.'

_publ_section_title
;
 Tungsten-Catalyzed Stereodivergent Isomerization of Terminal Olefins
;
_journal_name_full 'Chemical Science'
_journal_paper_doi 10.1039/D4SC07093C
_journal_year 2024
_chemical_formula_moiety 'C14 H16 N4 O4 W'
_chemical_formula_sum 'C14 H16 N4 O4 W'
_chemical_formula_weight 488.16
_space_group_crystal_system monoclinic
_space_group_IT_number 15
_space_group_name_Hall '-C 2yc'
_space_group_name_H-M_alt 'C 1 2/c 1'
_atom_sites_solution_hydrogens geom
_atom_sites_solution_primary dual
_audit_creation_date 2019-09-06
_audit_creation_method
;
Olex2 1.2-beta
(compiled 2018.05.29 svn.r3508 for OlexSys, GUI svn.r5506)
;
_audit_update_record
;
2022-01-25 deposited with the CCDC.	2024-12-03 downloaded from the CCDC.
;
_cell_angle_alpha 90
_cell_angle_beta 97.4980(10)
_cell_angle_gamma 90
_cell_formula_units_Z 4
_cell_length_a 8.6484(7)
_cell_length_b 14.2399(12)
_cell_length_c 13.3208(15)
_cell_measurement_reflns_used 7283
_cell_measurement_temperature 100
_cell_measurement_theta_max 26.71
_cell_measurement_theta_min 2.77
_cell_volume 1626.5(3)
_computing_cell_refinement 'SAINT v8.38A (Bruker, 2017)'
_computing_data_collection 'APEX3 v2017.3-0 (Bruker, 2017)'
_computing_data_reduction 'SAINT v8.38A (Bruker, 2017)'
_computing_molecular_graphics 'Olex2 (Dolomanov et al., 2009)'
_computing_publication_material 'Olex2 (Dolomanov et al., 2009)'
_computing_structure_refinement 'ShelXL (Sheldrick, 2015)'
_computing_structure_solution 'ShelXT (Sheldrick, 2015)'
_diffrn_ambient_temperature 100.0
_diffrn_detector 'Bruker APEX-II CCD'
_diffrn_detector_area_resol_mean 8.258
_diffrn_detector_type 'CCD Area Detector'
_diffrn_measured_fraction_theta_full 1.000
_diffrn_measured_fraction_theta_max 0.999
_diffrn_measurement_device 'Kappa Four-Circle Diffractometer'
_diffrn_measurement_device_type 'Bruker APEX II Ultra'
_diffrn_measurement_method '\w and \f scans'
_diffrn_radiation_monochromator 'Double Bounce Multilayer Mirrors'
_diffrn_radiation_probe x-ray
_diffrn_radiation_type MoK\a
_diffrn_radiation_wavelength 0.71073
_diffrn_reflns_av_R_equivalents 0.0583
_diffrn_reflns_av_unetI/netI 0.0380
_diffrn_reflns_Laue_measured_fraction_full 1.000
_diffrn_reflns_Laue_measured_fraction_max 0.999
_diffrn_reflns_limit_h_max 10
_diffrn_reflns_limit_h_min -10
_diffrn_reflns_limit_k_max 17
_diffrn_reflns_limit_k_min -17
_diffrn_reflns_limit_l_max 16
_diffrn_reflns_limit_l_min -16
_diffrn_reflns_number 8406
_diffrn_reflns_point_group_measured_fraction_full 1.000
_diffrn_reflns_point_group_measured_fraction_max 0.999
_diffrn_reflns_theta_full 25.242
_diffrn_reflns_theta_max 26.372
_diffrn_reflns_theta_min 2.773
_diffrn_source 'Micro Focus Rotating Anode'
_diffrn_source_type 'Bruker TXS'
_diffrn_standards_number 0
_exptl_absorpt_coefficient_mu 7.127
_exptl_absorpt_correction_T_max 0.4910
_exptl_absorpt_correction_T_min 0.3858
_exptl_absorpt_correction_type multi-scan
_exptl_absorpt_process_details
;
SADABS-2016/2 (Bruker,2016/2) was used for absorption correction.
wR2(int) was 0.0855 before and 0.0709 after correction.
The Ratio of minimum to maximum transmission is 0.7857.
The \l/2 correction factor is Not present.
;
_exptl_crystal_colour yellow
_exptl_crystal_colour_primary yellow
_exptl_crystal_density_diffrn 1.994
_exptl_crystal_description block
_exptl_crystal_F_000 936
_exptl_crystal_size_max 0.13
_exptl_crystal_size_mid 0.12
_exptl_crystal_size_min 0.1
_refine_diff_density_max 0.516
_refine_diff_density_min -0.436
_refine_diff_density_rms 0.117
_refine_ls_extinction_method none
_refine_ls_goodness_of_fit_ref 1.068
_refine_ls_hydrogen_treatment constr
_refine_ls_matrix_type full
_refine_ls_number_parameters 107
_refine_ls_number_reflns 1671
_refine_ls_number_restraints 0
_refine_ls_restrained_S_all 1.068
_refine_ls_R_factor_all 0.0187
_refine_ls_R_factor_gt 0.0183
_refine_ls_shift/su_max 0.003
_refine_ls_shift/su_mean 0.000
_refine_ls_structure_factor_coef Fsqd
_refine_ls_weighting_details 'w=1/[\s^2^(Fo^2^)+(0.0077P)^2^+1.6956P] where P=(Fo^2^+2Fc^2^)/3'
_refine_ls_weighting_scheme calc
_refine_ls_wR_factor_gt 0.0450
_refine_ls_wR_factor_ref 0.0452
_reflns_Friedel_coverage 0.000
_reflns_number_gt 1639
_reflns_number_total 1671
_reflns_threshold_expression 'I > 2\s(I)'
_cod_data_source_file d4sc07093c2.cif
_cod_data_source_block engle207
_cod_depositor_comments
;
The following automatic conversions were performed:

data item '_diffrn_radiation_probe' value 'X-ray' was changed to
'x-ray' in accordance with the
/home/data/users/saulius/crontab/automatic-downloads/rss-feeds/RSC/lib/dictionaries/cif_core.dic
dictionary named 'cif_core.dic' version 2.4.2 last updated on
2011-04-26.

Automatic conversion script
Id: cif_fix_values 8170 2020-07-09 18:12:32Z antanas 
;
_cod_database_code 1573415
_shelx_shelxl_version_number 2014/7
_shelx_space_group_comment
;
The symmetry employed for this shelxl refinement is uniquely defined
by the following loop, which should always be used as a source of
symmetry information in preference to the above space-group names.
They are only intended as comments.
;
_shelx_estimated_absorpt_t_max 0.536
_shelx_estimated_absorpt_t_min 0.458
_olex2_refinement_description
;
1. Fixed Uiso
 At 1.2 times of:
  All C(H) groups
 At 1.5 times of:
  All C(H,H,H) groups
2.a Aromatic/amide H refined with riding coordinates:
 C4(H4), C5(H5)
2.b Idealised Me refined as rotating group:
 C6(H6A,H6B,H6C), C7(H7A,H7B,H7C)
;
_olex2_submission_special_instructions 'No special instructions were received'

loop_
_space_group_symop_operation_xyz
'x, y, z'
'-x, y, -z+1/2'
'x+1/2, y+1/2, z'
'-x+1/2, y+1/2, -z+1/2'
'-x, -y, -z'
'x, -y, z-1/2'
'-x+1/2, -y+1/2, -z'
'x+1/2, -y+1/2, z-1/2'

loop_
_atom_site_label
_atom_site_type_symbol
_atom_site_fract_x
_atom_site_fract_y
_atom_site_fract_z
_atom_site_U_iso_or_equiv
_atom_site_adp_type
_atom_site_occupancy
_atom_site_site_symmetry_order
_atom_site_calc_flag
_atom_site_refinement_flags_posn
_atom_site_refinement_flags_adp
_atom_site_refinement_flags_occupancy
_atom_site_disorder_assembly
_atom_site_disorder_group
W1 W 0.5000 0.65253(2) 0.2500 0.01155(7) Uani 1 2 d S T P . .
O2 O 0.3993(3) 0.48794(14) 0.09802(16) 0.0216(4) Uani 1 1 d . . . . .
O4 O 0.1614(3) 0.62633(17) 0.3127(2) 0.0313(5) Uani 1 1 d . . . . .
N3 N 0.6516(4) 0.85101(14) 0.3454(2) 0.0186(6) Uani 1 1 d . . . . .
N4 N 0.5420(3) 0.77858(15) 0.45756(18) 0.0162(5) Uani 1 1 d . . . . .
C1 C 0.4348(3) 0.55140(19) 0.1512(2) 0.0160(6) Uani 1 1 d . . . . .
C2 C 0.2833(4) 0.64141(18) 0.2910(3) 0.0181(7) Uani 1 1 d . . . . .
C3 C 0.5747(3) 0.76988(19) 0.3608(2) 0.0151(6) Uani 1 1 d . . . . .
C4 C 0.5952(4) 0.8633(2) 0.5004(3) 0.0232(7) Uani 1 1 d . . . . .
H4 H 0.5847 0.8851 0.5666 0.028 Uiso 1 1 calc R . . . .
C5 C 0.6644(4) 0.9085(2) 0.4300(2) 0.0234(7) Uani 1 1 d . . . . .
H5 H 0.7129 0.9684 0.4368 0.028 Uiso 1 1 calc R . . . .
C6 C 0.4680(4) 0.7078(2) 0.5140(2) 0.0212(6) Uani 1 1 d . . . . .
H6A H 0.3589 0.7002 0.4843 0.032 Uiso 1 1 calc GR . . . .
H6B H 0.4721 0.7277 0.5847 0.032 Uiso 1 1 calc GR . . . .
H6C H 0.5230 0.6479 0.5110 0.032 Uiso 1 1 calc GR . . . .
C7 C 0.7178(4) 0.8783(2) 0.2546(2) 0.0255(7) Uani 1 1 d . . . . .
H7A H 0.7302 0.8225 0.2134 0.038 Uiso 1 1 calc GR . . . .
H7B H 0.8198 0.9077 0.2740 0.038 Uiso 1 1 calc GR . . . .
H7C H 0.6480 0.9230 0.2155 0.038 Uiso 1 1 calc GR . . . .

loop_
_atom_site_aniso_label
_atom_site_aniso_U_11
_atom_site_aniso_U_22
_atom_site_aniso_U_33
_atom_site_aniso_U_23
_atom_site_aniso_U_13
_atom_site_aniso_U_12
W1 0.01398(11) 0.00853(9) 0.01276(10) 0.000 0.00409(7) 0.000
O2 0.0322(12) 0.0130(9) 0.0197(11) -0.0041(8) 0.0042(9) -0.0016(9)
O4 0.0215(13) 0.0299(11) 0.0449(16) -0.0027(12) 0.0135(11) -0.0033(11)
N3 0.0242(16) 0.0143(13) 0.0171(15) 0.0015(8) 0.0026(12) -0.0043(9)
N4 0.0213(12) 0.0109(11) 0.0170(12) -0.0011(9) 0.0046(10) 0.0016(9)
C1 0.0169(14) 0.0155(13) 0.0166(14) 0.0060(11) 0.0057(11) 0.0035(11)
C2 0.0228(18) 0.0135(13) 0.0187(16) -0.0006(10) 0.0053(14) 0.0023(11)
C3 0.0169(14) 0.0135(13) 0.0148(14) 0.0009(11) 0.0020(11) 0.0006(11)
C4 0.0330(19) 0.0158(13) 0.0198(17) -0.0046(12) 0.0002(14) 0.0007(13)
C5 0.0318(17) 0.0137(13) 0.0236(15) -0.0029(11) -0.0003(13) -0.0041(12)
C6 0.0288(16) 0.0190(13) 0.0176(14) 0.0023(11) 0.0101(12) -0.0003(12)
C7 0.0323(18) 0.0195(14) 0.0250(17) 0.0027(13) 0.0052(14) -0.0108(14)

loop_
_atom_type_symbol
_atom_type_description
_atom_type_scat_dispersion_real
_atom_type_scat_dispersion_imag
_atom_type_scat_source
C C 0.0033 0.0016 'International Tables Vol C Tables 4.2.6.8 and 6.1.1.4'
H H 0.0000 0.0000 'International Tables Vol C Tables 4.2.6.8 and 6.1.1.4'
N N 0.0061 0.0033 'International Tables Vol C Tables 4.2.6.8 and 6.1.1.4'
O O 0.0106 0.0060 'International Tables Vol C Tables 4.2.6.8 and 6.1.1.4'
W W -0.8490 6.8722 'International Tables Vol C Tables 4.2.6.8 and 6.1.1.4'

loop_
_geom_angle_atom_site_label_1
_geom_angle_atom_site_label_2
_geom_angle_atom_site_label_3
_geom_angle
_geom_angle_site_symmetry_1
_geom_angle_site_symmetry_3
_geom_angle_publ_flag
C1 W1 C1 86.81(16) . 2_655 ?
C1 W1 C2 87.54(12) 2_655 . ?
C1 W1 C2 85.95(12) . . ?
C1 W1 C2 85.95(12) 2_655 2_655 ?
C1 W1 C2 87.54(12) . 2_655 ?
C1 W1 C3 179.05(9) . . ?
C1 W1 C3 94.09(12) . 2_655 ?
C1 W1 C3 94.09(12) 2_655 . ?
C1 W1 C3 179.05(9) 2_655 2_655 ?
C2 W1 C2 171.04(15) 2_655 . ?
C2 W1 C3 92.19(11) 2_655 . ?
C2 W1 C3 94.42(11) 2_655 2_655 ?
C2 W1 C3 94.42(11) . . ?
C2 W1 C3 92.19(11) . 2_655 ?
C3 W1 C3 85.02(14) . 2_655 ?
C3 N3 C5 111.6(3) . . ?
C3 N3 C7 127.1(3) . . ?
C5 N3 C7 121.3(2) . . ?
C3 N4 C4 111.7(3) . . ?
C3 N4 C6 125.9(2) . . ?
C4 N4 C6 122.3(3) . . ?
O2 C1 W1 175.7(2) . . ?
O4 C2 W1 173.6(2) . . ?
N3 C3 W1 129.1(2) . . ?
N4 C3 W1 127.4(2) . . ?
N4 C3 N3 103.4(2) . . ?
N4 C4 H4 126.8 . . ?
C5 C4 N4 106.5(3) . . ?
C5 C4 H4 126.8 . . ?
N3 C5 H5 126.6 . . ?
C4 C5 N3 106.9(3) . . ?
C4 C5 H5 126.6 . . ?
N4 C6 H6A 109.5 . . ?
N4 C6 H6B 109.5 . . ?
N4 C6 H6C 109.5 . . ?
H6A C6 H6B 109.5 . . ?
H6A C6 H6C 109.5 . . ?
H6B C6 H6C 109.5 . . ?
N3 C7 H7A 109.5 . . ?
N3 C7 H7B 109.5 . . ?
N3 C7 H7C 109.5 . . ?
H7A C7 H7B 109.5 . . ?
H7A C7 H7C 109.5 . . ?
H7B C7 H7C 109.5 . . ?

loop_
_geom_bond_atom_site_label_1
_geom_bond_atom_site_label_2
_geom_bond_distance
_geom_bond_site_symmetry_2
_geom_bond_publ_flag
W1 C1 1.982(3) . ?
W1 C1 1.982(3) 2_655 ?
W1 C2 2.026(4) 2_655 ?
W1 C2 2.026(4) . ?
W1 C3 2.267(3) . ?
W1 C3 2.267(3) 2_655 ?
O2 C1 1.165(4) . ?
O4 C2 1.149(4) . ?
N3 C3 1.362(4) . ?
N3 C5 1.385(4) . ?
N3 C7 1.457(4) . ?
N4 C3 1.361(4) . ?
N4 C4 1.387(4) . ?
N4 C6 1.455(4) . ?
C4 H4 0.9500 . ?
C4 C5 1.341(5) . ?
C5 H5 0.9500 . ?
C6 H6A 0.9800 . ?
C6 H6B 0.9800 . ?
C6 H6C 0.9800 . ?
C7 H7A 0.9800 . ?
C7 H7B 0.9800 . ?
C7 H7C 0.9800 . ?
